data_1564055
loop_
_publ_author_name
'Mori, Masatoshi'
'Suzuki, Takayoshi'

_publ_section_title
;
 Mixed-ligand platinum(II) complexes containing
 2-(2&#x2032;-pyridyl)phenyl and 8-quinolylphosphines: Synthesis and
 molecular structures in the crystals and in solution
;
_journal_name_full 'Inorganica Chimica Acta'
_journal_page_first 119862
_journal_paper_doi 10.1016/j.ica.2020.119862
_journal_volume 512
_journal_year 2020
_chemical_formula_moiety 'C38 H28 N2 P Pt 1+, B F4 1-, 2 (C2 H3 N)'
_chemical_formula_sum 'C42 H34 B F4 N4 P Pt'
_chemical_formula_weight 907.60
_space_group_crystal_system monoclinic
_space_group_IT_number 14
_space_group_name_Hall '-P 2yn'
_space_group_name_H-M_alt 'P 1 21/n 1'
_atom_sites_solution_hydrogens geom
_atom_sites_solution_primary direct
_atom_sites_solution_secondary difmap
_audit_creation_method SHELXL-2014/7
_cell_angle_alpha 90
_cell_angle_beta 99.739(2)
_cell_angle_gamma 90
_cell_formula_units_Z 4
_cell_length_a 18.7540(10)
_cell_length_b 8.0883(5)
_cell_length_c 24.8439(15)
_cell_measurement_reflns_used 26592
_cell_measurement_temperature 188(2)
_cell_measurement_theta_max 27.51
_cell_measurement_theta_min 3.02
_cell_volume 3714.2(4)
_computing_cell_refinement 'RAPID AUTO'
_computing_data_collection 'RAPID AUTO (Rigaku, ????)'
_computing_data_reduction 'RAPID AUTO'
_computing_molecular_graphics 'ORTEP-3 for win'
_computing_publication_material SHELXL-2013
_computing_structure_refinement 'SHELXL-2014/7 (Sheldrick, 2014)'
_computing_structure_solution 'Il Milione (Burla, et al., 2007)'
_diffrn_ambient_temperature 188(2)
_diffrn_detector_area_resol_mean 10.000
_diffrn_measured_fraction_theta_full 0.998
_diffrn_measured_fraction_theta_max 0.998
_diffrn_measurement_device_type 'Rigaku R-AXIS RAPID'
_diffrn_measurement_method \w
_diffrn_radiation_type 'Mo K\a'
_diffrn_radiation_wavelength 0.71075
_diffrn_reflns_av_R_equivalents 0.0492
_diffrn_reflns_av_unetI/netI 0.0402
_diffrn_reflns_Laue_measured_fraction_full 0.998
_diffrn_reflns_Laue_measured_fraction_max 0.998
_diffrn_reflns_limit_h_max 24
_diffrn_reflns_limit_h_min -24
_diffrn_reflns_limit_k_max 9
_diffrn_reflns_limit_k_min -10
_diffrn_reflns_limit_l_max 32
_diffrn_reflns_limit_l_min -32
_diffrn_reflns_number 35065
_diffrn_reflns_point_group_measured_fraction_full 0.998
_diffrn_reflns_point_group_measured_fraction_max 0.998
_diffrn_reflns_theta_full 25.242
_diffrn_reflns_theta_max 27.484
_diffrn_reflns_theta_min 3.019
_exptl_absorpt_coefficient_mu 3.878
_exptl_absorpt_correction_T_max 0.680
_exptl_absorpt_correction_T_min 0.253
_exptl_absorpt_correction_type numerical
_exptl_absorpt_process_details 'NUMABS (Rigaku, 1999)'
_exptl_crystal_colour yellow
_exptl_crystal_density_diffrn 1.623
_exptl_crystal_density_method 'not measured'
_exptl_crystal_description needle
_exptl_crystal_F_000 1792
_exptl_crystal_size_max 0.600
_exptl_crystal_size_mid 0.100
_exptl_crystal_size_min 0.100
_refine_diff_density_max 1.049
_refine_diff_density_min -0.476
_refine_diff_density_rms 0.093
_refine_ls_extinction_coef .
_refine_ls_extinction_method none
_refine_ls_goodness_of_fit_ref 1.028
_refine_ls_hydrogen_treatment constr
_refine_ls_matrix_type full
_refine_ls_number_parameters 480
_refine_ls_number_reflns 8526
_refine_ls_number_restraints 0
_refine_ls_restrained_S_all 1.028
_refine_ls_R_factor_all 0.0334
_refine_ls_R_factor_gt 0.0254
_refine_ls_shift/su_max 0.002
_refine_ls_shift/su_mean 0.000
_refine_ls_structure_factor_coef Fsqd
_refine_ls_weighting_details 'w=1/[\s^2^(Fo^2^)+(0.0207P)^2^+2.1110P] where P=(Fo^2^+2Fc^2^)/3'
_refine_ls_weighting_scheme calc
_refine_ls_wR_factor_gt 0.0538
_refine_ls_wR_factor_ref 0.0568
_reflns_Friedel_coverage 0.000
_reflns_Friedel_fraction_full .
_reflns_Friedel_fraction_max .
_reflns_number_gt 7323
_reflns_number_total 8526
_reflns_threshold_expression 'I > 2\s(I)'
_cod_data_source_file complex4.cif
_cod_data_source_block MMPt4
_cod_original_sg_symbol_H-M 'P 21/n'
_cod_database_code 1564055
_shelx_shelxl_version_number 2014/7
_shelx_space_group_comment
;
The symmetry employed for this shelxl refinement is uniquely defined
by the following loop, which should always be used as a source of
symmetry information in preference to the above space-group names.
They are only intended as comments.
;
_shelx_estimated_absorpt_t_min 0.204
_shelx_estimated_absorpt_t_max 0.698

loop_
_space_group_symop_operation_xyz
'x, y, z'
'-x+1/2, y+1/2, -z+1/2'
'-x, -y, -z'
'x-1/2, -y-1/2, z-1/2'

loop_
_atom_site_label
_atom_site_type_symbol
_atom_site_fract_x
_atom_site_fract_y
_atom_site_fract_z
_atom_site_U_iso_or_equiv
_atom_site_adp_type
_atom_site_occupancy
_atom_site_site_symmetry_order
_atom_site_calc_flag
_atom_site_refinement_flags_posn
_atom_site_refinement_flags_adp
_atom_site_refinement_flags_occupancy
_atom_site_disorder_assembly
_atom_site_disorder_group
Pt1 Pt 0.78799(2) 0.13779(2) 0.61206(2) 0.01968(4) Uani 1 1 d . . . . .
P1 P 0.71301(4) 0.25219(8) 0.54434(3) 0.02124(15) Uani 1 1 d . . . . .
F1 F 1.06941(14) 0.3036(3) 0.66290(11) 0.0734(7) Uani 1 1 d . . . . .
F2 F 1.16039(15) 0.4733(3) 0.69720(14) 0.0945(10) Uani 1 1 d . . . . .
F3 F 1.0750(2) 0.4101(5) 0.74569(15) 0.1198(12) Uani 1 1 d . . . . .
F4 F 1.15406(17) 0.2157(4) 0.73128(16) 0.1223(13) Uani 1 1 d . . . . .
N1 N 0.86433(13) 0.1794(3) 0.55705(9) 0.0222(5) Uani 1 1 d . . . . .
N2 N 0.85932(12) 0.0783(3) 0.68352(9) 0.0230(5) Uani 1 1 d . . . . .
N3 N 0.8227(2) -0.0014(5) 0.43333(19) 0.0747(12) Uani 1 1 d . . . . .
N4 N 0.61857(18) 0.5324(4) 0.36388(14) 0.0569(9) Uani 1 1 d . . . . .
C1 C 0.92860(15) 0.1025(3) 0.55950(11) 0.0233(6) Uani 1 1 d . . . . .
C2 C 0.98267(16) 0.1679(3) 0.53176(12) 0.0269(6) Uani 1 1 d . . . . .
H2 H 1.0296 0.1202 0.5373 0.032 Uiso 1 1 calc R U . . .
C3 C 0.96753(16) 0.2982(4) 0.49738(12) 0.0282(6) Uani 1 1 d . . . . .
H3 H 1.0041 0.3425 0.4794 0.034 Uiso 1 1 calc R U . . .
C4 C 0.89747(16) 0.3684(3) 0.48819(12) 0.0248(6) Uani 1 1 d . . . . .
C5 C 0.87570(16) 0.4959(4) 0.45024(12) 0.0307(7) Uani 1 1 d . . . . .
H5 H 0.9090 0.5384 0.4289 0.037 Uiso 1 1 calc R U . . .
C6 C 0.80732(17) 0.5588(4) 0.44389(13) 0.0341(7) Uani 1 1 d . . . . .
H6 H 0.7940 0.6482 0.4194 0.041 Uiso 1 1 calc R U . . .
C7 C 0.75653(16) 0.4922(4) 0.47331(12) 0.0293(7) Uani 1 1 d . . . . .
H7 H 0.7088 0.5355 0.4681 0.035 Uiso 1 1 calc R U . . .
C8 C 0.77515(15) 0.3650(3) 0.50964(11) 0.0226(6) Uani 1 1 d . . . . .
C9 C 0.84722(15) 0.3042(3) 0.51928(11) 0.0217(6) Uani 1 1 d . . . . .
C10 C 0.94037(15) -0.0585(3) 0.58776(12) 0.0241(6) Uani 1 1 d . . . . .
C11 C 0.88536(16) -0.1756(4) 0.58078(13) 0.0302(7) Uani 1 1 d . . . . .
H11 H 0.8398 -0.1499 0.5594 0.036 Uiso 1 1 calc R U . . .
C12 C 0.89700(19) -0.3296(4) 0.60498(15) 0.0388(8) Uani 1 1 d . . . . .
H12 H 0.8591 -0.4090 0.6003 0.047 Uiso 1 1 calc R U . . .
C13 C 0.9632(2) -0.3688(4) 0.63585(15) 0.0416(9) Uani 1 1 d . . . . .
H13 H 0.9707 -0.4741 0.6528 0.050 Uiso 1 1 calc R U . . .
C14 C 1.01840(18) -0.2540(4) 0.64199(13) 0.0371(8) Uani 1 1 d . . . . .
H14 H 1.0640 -0.2809 0.6631 0.044 Uiso 1 1 calc R U . . .
C15 C 1.00770(16) -0.0997(4) 0.61758(13) 0.0311(7) Uani 1 1 d . . . . .
H15 H 1.0463 -0.0222 0.6212 0.037 Uiso 1 1 calc R U . . .
C16 C 0.65336(15) 0.4099(3) 0.56421(11) 0.0238(6) Uani 1 1 d . . . . .
C17 C 0.68548(16) 0.5380(3) 0.59701(12) 0.0290(7) Uani 1 1 d . . . . .
H17 H 0.7367 0.5433 0.6064 0.035 Uiso 1 1 calc R U . . .
C18 C 0.64347(19) 0.6572(4) 0.61597(14) 0.0363(8) Uani 1 1 d . . . . .
H18 H 0.6657 0.7452 0.6380 0.044 Uiso 1 1 calc R U . . .
C19 C 0.56921(19) 0.6486(4) 0.60287(14) 0.0369(8) Uani 1 1 d . . . . .
H19 H 0.5402 0.7311 0.6158 0.044 Uiso 1 1 calc R U . . .
C20 C 0.53647(17) 0.5199(4) 0.57087(13) 0.0346(7) Uani 1 1 d . . . . .
H20 H 0.4852 0.5135 0.5624 0.041 Uiso 1 1 calc R U . . .
C21 C 0.57851(15) 0.4012(4) 0.55131(12) 0.0279(6) Uani 1 1 d . . . . .
H21 H 0.5562 0.3138 0.5291 0.033 Uiso 1 1 calc R U . . .
C22 C 0.65887(15) 0.1207(3) 0.49404(12) 0.0237(6) Uani 1 1 d . . . . .
C23 C 0.64636(17) -0.0416(4) 0.50895(13) 0.0348(7) Uani 1 1 d . . . . .
H23 H 0.6654 -0.0798 0.5446 0.042 Uiso 1 1 calc R U . . .
C24 C 0.6061(2) -0.1469(4) 0.47154(16) 0.0439(9) Uani 1 1 d . . . . .
H24 H 0.5972 -0.2572 0.4817 0.053 Uiso 1 1 calc R U . . .
C25 C 0.57914(19) -0.0919(4) 0.41969(15) 0.0443(9) Uani 1 1 d . . . . .
H25 H 0.5515 -0.1645 0.3942 0.053 Uiso 1 1 calc R U . . .
C26 C 0.59196(17) 0.0682(4) 0.40447(14) 0.0371(7) Uani 1 1 d . . . . .
H26 H 0.5741 0.1048 0.3684 0.045 Uiso 1 1 calc R U . . .
C27 C 0.63073(16) 0.1750(4) 0.44179(13) 0.0307(7) Uani 1 1 d . . . . .
H27 H 0.6382 0.2861 0.4317 0.037 Uiso 1 1 calc R U . . .
C28 C 0.93042(16) 0.1112(4) 0.69432(12) 0.0276(6) Uani 1 1 d . . . . .
H28 H 0.9516 0.1721 0.6683 0.033 Uiso 1 1 calc R U . . .
C29 C 0.97396(18) 0.0599(4) 0.74182(13) 0.0361(7) Uani 1 1 d . . . . .
H29 H 1.0239 0.0875 0.7490 0.043 Uiso 1 1 calc R U . . .
C30 C 0.94341(19) -0.0322(4) 0.77865(14) 0.0413(8) Uani 1 1 d . . . . .
H30 H 0.9727 -0.0767 0.8103 0.050 Uiso 1 1 calc R U . . .
C31 C 0.86961(18) -0.0590(4) 0.76897(13) 0.0349(7) Uani 1 1 d . . . . .
H31 H 0.8477 -0.1196 0.7946 0.042 Uiso 1 1 calc R U . . .
C32 C 0.82755(16) 0.0017(3) 0.72227(12) 0.0264(6) Uani 1 1 d . . . . .
C33 C 0.74828(15) 0.0023(3) 0.71008(12) 0.0248(6) Uani 1 1 d . . . . .
C34 C 0.70584(18) -0.0583(4) 0.74696(13) 0.0345(7) Uani 1 1 d . . . . .
H34 H 0.7282 -0.1094 0.7800 0.041 Uiso 1 1 calc R U . . .
C35 C 0.63122(18) -0.0438(4) 0.73534(14) 0.0357(8) Uani 1 1 d . . . . .
H35 H 0.6023 -0.0823 0.7606 0.043 Uiso 1 1 calc R U . . .
C36 C 0.59938(16) 0.0270(4) 0.68681(13) 0.0307(7) Uani 1 1 d . . . . .
H36 H 0.5482 0.0361 0.6786 0.037 Uiso 1 1 calc R U . . .
C37 C 0.64111(15) 0.0853(3) 0.64966(12) 0.0262(6) Uani 1 1 d . . . . .
H37 H 0.6178 0.1321 0.6162 0.031 Uiso 1 1 calc R U . . .
C38 C 0.71695(15) 0.0764(3) 0.66053(12) 0.0228(6) Uani 1 1 d . . . . .
C39 C 0.7968(3) 0.0635(7) 0.3953(2) 0.0642(13) Uani 1 1 d . . . . .
C40 C 0.7628(3) 0.1521(8) 0.3462(2) 0.107(2) Uani 1 1 d . . . . .
H40A H 0.7965 0.2350 0.3364 0.128 Uiso 1 1 calc R U . . .
H40B H 0.7188 0.2071 0.3533 0.128 Uiso 1 1 calc R U . . .
H40C H 0.7504 0.0735 0.3161 0.128 Uiso 1 1 calc R U . . .
C41 C 0.6406(2) 0.5941(5) 0.33047(16) 0.0465(9) Uani 1 1 d . . . . .
C42 C 0.6675(3) 0.6750(8) 0.2859(2) 0.105(2) Uani 1 1 d . . . . .
H42A H 0.7199 0.6914 0.2958 0.126 Uiso 1 1 calc R U . . .
H42B H 0.6437 0.7824 0.2787 0.126 Uiso 1 1 calc R U . . .
H42C H 0.6573 0.6059 0.2531 0.126 Uiso 1 1 calc R U . . .
B1 B 1.1159(3) 0.3480(6) 0.7085(3) 0.0626(14) Uani 1 1 d . . . . .

loop_
_atom_site_aniso_label
_atom_site_aniso_U_11
_atom_site_aniso_U_22
_atom_site_aniso_U_33
_atom_site_aniso_U_23
_atom_site_aniso_U_13
_atom_site_aniso_U_12
Pt1 0.02082(6) 0.01875(6) 0.01965(6) 0.00029(4) 0.00392(4) 0.00118(4)
P1 0.0221(3) 0.0194(3) 0.0222(4) 0.0003(3) 0.0038(3) 0.0006(3)
F1 0.0654(16) 0.0686(16) 0.0809(19) 0.0063(14) -0.0029(15) -0.0076(14)
F2 0.0740(18) 0.0726(18) 0.130(3) 0.0298(18) -0.0014(18) -0.0276(15)
F3 0.143(3) 0.122(3) 0.102(3) -0.014(2) 0.043(3) -0.022(2)
F4 0.089(2) 0.091(2) 0.172(4) 0.070(2) -0.021(2) 0.0093(18)
N1 0.0249(12) 0.0208(11) 0.0213(12) -0.0004(9) 0.0055(10) -0.0018(10)
N2 0.0270(12) 0.0201(11) 0.0215(12) -0.0032(10) 0.0029(10) 0.0024(10)
N3 0.076(3) 0.065(3) 0.084(3) -0.018(2) 0.014(3) -0.003(2)
N4 0.054(2) 0.066(2) 0.050(2) 0.0110(18) 0.0063(17) 0.0040(17)
C1 0.0244(14) 0.0219(14) 0.0238(14) -0.0054(11) 0.0043(12) -0.0019(11)
C2 0.0222(14) 0.0264(15) 0.0334(17) -0.0054(12) 0.0088(13) 0.0009(12)
C3 0.0295(15) 0.0260(14) 0.0312(16) -0.0058(13) 0.0116(13) -0.0076(13)
C4 0.0274(15) 0.0240(14) 0.0237(15) -0.0029(12) 0.0063(12) -0.0043(12)
C5 0.0340(16) 0.0312(16) 0.0280(16) 0.0015(13) 0.0086(14) -0.0094(13)
C6 0.0393(18) 0.0298(17) 0.0320(17) 0.0097(14) 0.0019(14) -0.0039(14)
C7 0.0268(15) 0.0288(16) 0.0316(17) 0.0034(13) 0.0026(13) 0.0001(12)
C8 0.0247(14) 0.0213(13) 0.0221(14) 0.0002(11) 0.0046(12) -0.0030(11)
C9 0.0252(14) 0.0192(12) 0.0206(14) -0.0049(11) 0.0037(12) -0.0043(11)
C10 0.0246(14) 0.0239(14) 0.0252(15) -0.0031(12) 0.0081(12) 0.0060(12)
C11 0.0263(15) 0.0265(15) 0.0400(18) -0.0022(13) 0.0122(14) 0.0042(12)
C12 0.0380(19) 0.0263(16) 0.056(2) 0.0012(15) 0.0199(18) -0.0017(14)
C13 0.048(2) 0.0320(17) 0.048(2) 0.0141(15) 0.0186(18) 0.0118(16)
C14 0.0366(18) 0.0383(18) 0.0352(18) 0.0036(15) 0.0030(15) 0.0161(15)
C15 0.0290(16) 0.0311(16) 0.0339(17) -0.0044(14) 0.0077(14) 0.0043(13)
C16 0.0264(14) 0.0234(13) 0.0218(14) 0.0012(12) 0.0045(12) 0.0027(12)
C17 0.0272(15) 0.0258(15) 0.0342(17) -0.0037(13) 0.0062(13) -0.0009(12)
C18 0.049(2) 0.0260(16) 0.0349(18) -0.0055(13) 0.0090(16) 0.0010(14)
C19 0.0416(19) 0.0311(17) 0.0393(19) -0.0018(14) 0.0104(16) 0.0135(14)
C20 0.0286(16) 0.0400(18) 0.0352(18) 0.0032(15) 0.0055(14) 0.0099(14)
C21 0.0268(15) 0.0252(15) 0.0312(16) 0.0000(13) 0.0037(13) 0.0021(12)
C22 0.0203(13) 0.0239(14) 0.0262(15) -0.0022(12) 0.0022(12) 0.0015(11)
C23 0.0418(18) 0.0259(16) 0.0347(18) 0.0002(13) 0.0009(15) -0.0022(14)
C24 0.050(2) 0.0257(16) 0.052(2) -0.0037(15) -0.0035(18) -0.0078(15)
C25 0.0394(19) 0.0415(19) 0.048(2) -0.0186(17) -0.0044(17) -0.0017(16)
C26 0.0316(16) 0.0457(19) 0.0304(17) -0.0084(15) -0.0052(14) 0.0033(15)
C27 0.0299(16) 0.0303(16) 0.0307(17) 0.0008(13) 0.0018(14) 0.0026(13)
C28 0.0279(15) 0.0292(16) 0.0258(15) -0.0038(12) 0.0047(13) 0.0031(12)
C29 0.0334(17) 0.0425(19) 0.0302(17) -0.0059(15) -0.0007(14) 0.0047(15)
C30 0.045(2) 0.048(2) 0.0280(17) 0.0050(15) -0.0015(15) 0.0142(17)
C31 0.0398(18) 0.0349(18) 0.0299(17) 0.0052(14) 0.0055(15) 0.0044(15)
C32 0.0346(16) 0.0216(14) 0.0235(15) 0.0003(12) 0.0062(13) 0.0032(12)
C33 0.0284(15) 0.0209(14) 0.0253(15) -0.0011(12) 0.0054(12) -0.0002(12)
C34 0.0467(19) 0.0283(16) 0.0298(17) 0.0073(13) 0.0100(15) -0.0022(14)
C35 0.0397(18) 0.0338(17) 0.0379(19) -0.0009(15) 0.0182(16) -0.0051(14)
C36 0.0284(15) 0.0281(15) 0.0375(18) -0.0051(14) 0.0109(14) -0.0041(13)
C37 0.0292(15) 0.0228(13) 0.0276(15) -0.0019(12) 0.0075(13) -0.0002(12)
C38 0.0309(15) 0.0115(11) 0.0282(15) -0.0009(11) 0.0111(13) -0.0019(11)
C39 0.056(3) 0.076(3) 0.067(3) -0.025(3) 0.027(3) -0.017(2)
C40 0.083(4) 0.166(7) 0.076(4) 0.014(4) 0.030(4) -0.019(4)
C41 0.039(2) 0.056(2) 0.043(2) 0.0040(19) 0.0011(17) 0.0040(18)
C42 0.099(4) 0.134(5) 0.087(4) 0.038(4) 0.034(4) -0.011(4)
B1 0.050(3) 0.061(3) 0.073(4) 0.023(3) -0.002(3) -0.003(2)

loop_
_atom_type_symbol
_atom_type_description
_atom_type_scat_dispersion_real
_atom_type_scat_dispersion_imag
_atom_type_scat_source
C C 0.0033 0.0016 'International Tables Vol C Tables 4.2.6.8 and 6.1.1.4'
H H 0.0000 0.0000 'International Tables Vol C Tables 4.2.6.8 and 6.1.1.4'
B B 0.0013 0.0007 'International Tables Vol C Tables 4.2.6.8 and 6.1.1.4'
F F 0.0171 0.0103 'International Tables Vol C Tables 4.2.6.8 and 6.1.1.4'
N N 0.0061 0.0033 'International Tables Vol C Tables 4.2.6.8 and 6.1.1.4'
P P 0.1023 0.0942 'International Tables Vol C Tables 4.2.6.8 and 6.1.1.4'
Pt Pt -1.7033 8.3905 'International Tables Vol C Tables 4.2.6.8 and 6.1.1.4'

loop_
_geom_angle_atom_site_label_1
_geom_angle_atom_site_label_2
_geom_angle_atom_site_label_3
_geom_angle
_geom_angle_site_symmetry_1
_geom_angle_site_symmetry_3
C38 Pt1 N2 80.07(11) . .
C38 Pt1 N1 174.44(9) . .
N2 Pt1 N1 100.10(9) . .
C38 Pt1 P1 99.18(9) . .
N2 Pt1 P1 168.05(6) . .
N1 Pt1 P1 81.82(7) . .
C8 P1 C22 107.32(13) . .
C8 P1 C16 104.53(13) . .
C22 P1 C16 107.43(13) . .
C8 P1 Pt1 101.31(10) . .
C22 P1 Pt1 119.31(9) . .
C16 P1 Pt1 115.42(10) . .
C1 N1 C9 118.2(2) . .
C1 N1 Pt1 125.51(18) . .
C9 N1 Pt1 116.13(17) . .
C28 N2 C32 119.1(3) . .
C28 N2 Pt1 126.6(2) . .
C32 N2 Pt1 114.26(19) . .
N1 C1 C2 120.8(3) . .
N1 C1 C10 119.2(2) . .
C2 C1 C10 119.8(2) . .
C3 C2 C1 120.3(3) . .
C3 C2 H2 119.9 . .
C1 C2 H2 119.9 . .
C2 C3 C4 120.2(3) . .
C2 C3 H3 119.9 . .
C4 C3 H3 119.9 . .
C5 C4 C3 123.9(3) . .
C5 C4 C9 119.3(3) . .
C3 C4 C9 116.8(3) . .
C6 C5 C4 120.7(3) . .
C6 C5 H5 119.7 . .
C4 C5 H5 119.7 . .
C5 C6 C7 120.3(3) . .
C5 C6 H6 119.8 . .
C7 C6 H6 119.8 . .
C8 C7 C6 120.7(3) . .
C8 C7 H7 119.7 . .
C6 C7 H7 119.7 . .
C7 C8 C9 119.9(2) . .
C7 C8 P1 125.3(2) . .
C9 C8 P1 114.6(2) . .
N1 C9 C4 122.7(2) . .
N1 C9 C8 118.3(2) . .
C4 C9 C8 119.0(3) . .
C11 C10 C15 119.4(3) . .
C11 C10 C1 119.5(3) . .
C15 C10 C1 120.9(3) . .
C12 C11 C10 120.0(3) . .
C12 C11 H11 120.0 . .
C10 C11 H11 120.0 . .
C13 C12 C11 120.6(3) . .
C13 C12 H12 119.7 . .
C11 C12 H12 119.7 . .
C14 C13 C12 119.6(3) . .
C14 C13 H13 120.2 . .
C12 C13 H13 120.2 . .
C13 C14 C15 120.4(3) . .
C13 C14 H14 119.8 . .
C15 C14 H14 119.8 . .
C14 C15 C10 119.9(3) . .
C14 C15 H15 120.0 . .
C10 C15 H15 120.0 . .
C21 C16 C17 119.6(3) . .
C21 C16 P1 123.1(2) . .
C17 C16 P1 117.1(2) . .
C18 C17 C16 120.4(3) . .
C18 C17 H17 119.8 . .
C16 C17 H17 119.8 . .
C19 C18 C17 119.8(3) . .
C19 C18 H18 120.1 . .
C17 C18 H18 120.1 . .
C18 C19 C20 120.3(3) . .
C18 C19 H19 119.8 . .
C20 C19 H19 119.8 . .
C21 C20 C19 119.9(3) . .
C21 C20 H20 120.0 . .
C19 C20 H20 120.0 . .
C20 C21 C16 119.9(3) . .
C20 C21 H21 120.0 . .
C16 C21 H21 120.0 . .
C27 C22 C23 119.5(3) . .
C27 C22 P1 122.6(2) . .
C23 C22 P1 117.9(2) . .
C24 C23 C22 119.8(3) . .
C24 C23 H23 120.1 . .
C22 C23 H23 120.1 . .
C25 C24 C23 120.1(3) . .
C25 C24 H24 120.0 . .
C23 C24 H24 120.0 . .
C24 C25 C26 120.4(3) . .
C24 C25 H25 119.8 . .
C26 C25 H25 119.8 . .
C27 C26 C25 119.9(3) . .
C27 C26 H26 120.0 . .
C25 C26 H26 120.0 . .
C26 C27 C22 120.2(3) . .
C26 C27 H27 119.9 . .
C22 C27 H27 119.9 . .
N2 C28 C29 122.4(3) . .
N2 C28 H28 118.8 . .
C29 C28 H28 118.8 . .
C30 C29 C28 118.6(3) . .
C30 C29 H29 120.7 . .
C28 C29 H29 120.7 . .
C29 C30 C31 119.1(3) . .
C29 C30 H30 120.5 . .
C31 C30 H30 120.5 . .
C32 C31 C30 120.3(3) . .
C32 C31 H31 119.8 . .
C30 C31 H31 119.8 . .
N2 C32 C31 120.0(3) . .
N2 C32 C33 113.7(3) . .
C31 C32 C33 126.2(3) . .
C34 C33 C38 121.5(3) . .
C34 C33 C32 122.2(3) . .
C38 C33 C32 116.2(2) . .
C35 C34 C33 120.0(3) . .
C35 C34 H34 120.0 . .
C33 C34 H34 120.0 . .
C36 C35 C34 119.4(3) . .
C36 C35 H35 120.3 . .
C34 C35 H35 120.3 . .
C35 C36 C37 120.9(3) . .
C35 C36 H36 119.6 . .
C37 C36 H36 119.6 . .
C36 C37 C38 121.4(3) . .
C36 C37 H37 119.3 . .
C38 C37 H37 119.3 . .
C37 C38 C33 116.8(2) . .
C37 C38 Pt1 128.8(2) . .
C33 C38 Pt1 114.2(2) . .
N3 C39 C40 178.7(6) . .
C39 C40 H40A 109.5 . .
C39 C40 H40B 109.5 . .
H40A C40 H40B 109.5 . .
C39 C40 H40C 109.5 . .
H40A C40 H40C 109.5 . .
H40B C40 H40C 109.5 . .
N4 C41 C42 178.5(5) . .
C41 C42 H42A 109.5 . .
C41 C42 H42B 109.5 . .
H42A C42 H42B 109.5 . .
C41 C42 H42C 109.5 . .
H42A C42 H42C 109.5 . .
H42B C42 H42C 109.5 . .
F1 B1 F4 111.0(5) . .
F1 B1 F2 110.7(4) . .
F4 B1 F2 111.9(4) . .
F1 B1 F3 107.6(4) . .
F4 B1 F3 108.5(5) . .
F2 B1 F3 107.0(4) . .

loop_
_geom_bond_atom_site_label_1
_geom_bond_atom_site_label_2
_geom_bond_distance
_geom_bond_site_symmetry_2
Pt1 C38 2.004(3) .
Pt1 N2 2.090(2) .
Pt1 N1 2.166(2) .
Pt1 P1 2.2052(8) .
P1 C8 1.809(3) .
P1 C22 1.815(3) .
P1 C16 1.819(3) .
F1 B1 1.355(6) .
F2 B1 1.370(5) .
F3 B1 1.391(6) .
F4 B1 1.357(6) .
N1 C1 1.348(4) .
N1 C9 1.379(4) .
N2 C28 1.341(4) .
N2 C32 1.364(3) .
N3 C39 1.117(6) .
N4 C41 1.107(4) .
C1 C2 1.421(4) .
C1 C10 1.478(4) .
C2 C3 1.356(4) .
C2 H2 0.9500 .
C3 C4 1.414(4) .
C3 H3 0.9500 .
C4 C5 1.410(4) .
C4 C9 1.414(4) .
C5 C6 1.364(4) .
C5 H5 0.9500 .
C6 C7 1.402(4) .
C6 H6 0.9500 .
C7 C8 1.374(4) .
C7 H7 0.9500 .
C8 C9 1.420(4) .
C10 C11 1.390(4) .
C10 C15 1.392(4) .
C11 C12 1.385(4) .
C11 H11 0.9500 .
C12 C13 1.381(5) .
C12 H12 0.9500 .
C13 C14 1.380(5) .
C13 H13 0.9500 .
C14 C15 1.388(4) .
C14 H14 0.9500 .
C15 H15 0.9500 .
C16 C21 1.388(4) .
C16 C17 1.391(4) .
C17 C18 1.378(4) .
C17 H17 0.9500 .
C18 C19 1.377(5) .
C18 H18 0.9500 .
C19 C20 1.388(5) .
C19 H19 0.9500 .
C20 C21 1.382(4) .
C20 H20 0.9500 .
C21 H21 0.9500 .
C22 C27 1.387(4) .
C22 C23 1.394(4) .
C23 C24 1.386(5) .
C23 H23 0.9500 .
C24 C25 1.376(5) .
C24 H24 0.9500 .
C25 C26 1.382(5) .
C25 H25 0.9500 .
C26 C27 1.381(4) .
C26 H26 0.9500 .
C27 H27 0.9500 .
C28 C29 1.381(4) .
C28 H28 0.9500 .
C29 C30 1.378(5) .
C29 H29 0.9500 .
C30 C31 1.381(5) .
C30 H30 0.9500 .
C31 C32 1.378(4) .
C31 H31 0.9500 .
C32 C33 1.466(4) .
C33 C34 1.400(4) .
C33 C38 1.405(4) .
C34 C35 1.385(5) .
C34 H34 0.9500 .
C35 C36 1.376(4) .
C35 H35 0.9500 .
C36 C37 1.390(4) .
C36 H36 0.9500 .
C37 C38 1.404(4) .
C37 H37 0.9500 .
C39 C40 1.465(8) .
C40 H40A 0.9800 .
C40 H40B 0.9800 .
C40 H40C 0.9800 .
C41 C42 1.448(6) .
C42 H42A 0.9800 .
C42 H42B 0.9800 .
C42 H42C 0.9800 .

loop_
_geom_torsion_atom_site_label_1
_geom_torsion_atom_site_label_2
_geom_torsion_atom_site_label_3
_geom_torsion_atom_site_label_4
_geom_torsion
_geom_torsion_site_symmetry_1
_geom_torsion_site_symmetry_2
_geom_torsion_site_symmetry_3
_geom_torsion_site_symmetry_4
C9 N1 C1 C2 11.8(4) . . . .
Pt1 N1 C1 C2 -162.9(2) . . . .
C9 N1 C1 C10 -163.3(2) . . . .
Pt1 N1 C1 C10 22.0(4) . . . .
N1 C1 C2 C3 -7.5(4) . . . .
C10 C1 C2 C3 167.6(3) . . . .
C1 C2 C3 C4 -1.0(4) . . . .
C2 C3 C4 C5 -175.2(3) . . . .
C2 C3 C4 C9 4.5(4) . . . .
C3 C4 C5 C6 -179.4(3) . . . .
C9 C4 C5 C6 0.9(4) . . . .
C4 C5 C6 C7 -2.9(5) . . . .
C5 C6 C7 C8 1.2(5) . . . .
C6 C7 C8 C9 2.5(4) . . . .
C6 C7 C8 P1 -172.6(2) . . . .
C22 P1 C8 C7 72.4(3) . . . .
C16 P1 C8 C7 -41.5(3) . . . .
Pt1 P1 C8 C7 -161.8(2) . . . .
C22 P1 C8 C9 -103.0(2) . . . .
C16 P1 C8 C9 143.1(2) . . . .
Pt1 P1 C8 C9 22.8(2) . . . .
C1 N1 C9 C4 -8.2(4) . . . .
Pt1 N1 C9 C4 167.0(2) . . . .
C1 N1 C9 C8 168.8(2) . . . .
Pt1 N1 C9 C8 -15.9(3) . . . .
C5 C4 C9 N1 179.8(3) . . . .
C3 C4 C9 N1 0.1(4) . . . .
C5 C4 C9 C8 2.8(4) . . . .
C3 C4 C9 C8 -177.0(3) . . . .
C7 C8 C9 N1 178.4(3) . . . .
P1 C8 C9 N1 -6.0(3) . . . .
C7 C8 C9 C4 -4.5(4) . . . .
P1 C8 C9 C4 171.1(2) . . . .
N1 C1 C10 C11 41.2(4) . . . .
C2 C1 C10 C11 -133.9(3) . . . .
N1 C1 C10 C15 -144.2(3) . . . .
C2 C1 C10 C15 40.7(4) . . . .
C15 C10 C11 C12 2.2(4) . . . .
C1 C10 C11 C12 176.9(3) . . . .
C10 C11 C12 C13 -0.4(5) . . . .
C11 C12 C13 C14 -0.8(5) . . . .
C12 C13 C14 C15 0.3(5) . . . .
C13 C14 C15 C10 1.6(5) . . . .
C11 C10 C15 C14 -2.8(4) . . . .
C1 C10 C15 C14 -177.4(3) . . . .
C8 P1 C16 C21 126.8(3) . . . .
C22 P1 C16 C21 13.0(3) . . . .
Pt1 P1 C16 C21 -122.8(2) . . . .
C8 P1 C16 C17 -57.7(3) . . . .
C22 P1 C16 C17 -171.5(2) . . . .
Pt1 P1 C16 C17 52.7(2) . . . .
C21 C16 C17 C18 -1.0(5) . . . .
P1 C16 C17 C18 -176.7(2) . . . .
C16 C17 C18 C19 0.7(5) . . . .
C17 C18 C19 C20 0.3(5) . . . .
C18 C19 C20 C21 -1.0(5) . . . .
C19 C20 C21 C16 0.7(5) . . . .
C17 C16 C21 C20 0.3(4) . . . .
P1 C16 C21 C20 175.7(2) . . . .
C8 P1 C22 C27 -42.6(3) . . . .
C16 P1 C22 C27 69.3(3) . . . .
Pt1 P1 C22 C27 -156.8(2) . . . .
C8 P1 C22 C23 136.6(2) . . . .
C16 P1 C22 C23 -111.5(2) . . . .
Pt1 P1 C22 C23 22.3(3) . . . .
C27 C22 C23 C24 0.1(4) . . . .
P1 C22 C23 C24 -179.1(3) . . . .
C22 C23 C24 C25 0.6(5) . . . .
C23 C24 C25 C26 0.1(5) . . . .
C24 C25 C26 C27 -1.4(5) . . . .
C25 C26 C27 C22 2.0(5) . . . .
C23 C22 C27 C26 -1.4(4) . . . .
P1 C22 C27 C26 177.8(2) . . . .
C32 N2 C28 C29 4.8(4) . . . .
Pt1 N2 C28 C29 -176.8(2) . . . .
N2 C28 C29 C30 1.8(5) . . . .
C28 C29 C30 C31 -5.0(5) . . . .
C29 C30 C31 C32 1.8(5) . . . .
C28 N2 C32 C31 -8.0(4) . . . .
Pt1 N2 C32 C31 173.4(2) . . . .
C28 N2 C32 C33 168.5(2) . . . .
Pt1 N2 C32 C33 -10.1(3) . . . .
C30 C31 C32 N2 4.7(5) . . . .
C30 C31 C32 C33 -171.3(3) . . . .
N2 C32 C33 C34 -174.7(3) . . . .
C31 C32 C33 C34 1.5(5) . . . .
N2 C32 C33 C38 1.6(4) . . . .
C31 C32 C33 C38 177.8(3) . . . .
C38 C33 C34 C35 -1.0(4) . . . .
C32 C33 C34 C35 175.2(3) . . . .
C33 C34 C35 C36 1.5(5) . . . .
C34 C35 C36 C37 -0.6(5) . . . .
C35 C36 C37 C38 -0.9(4) . . . .
C36 C37 C38 C33 1.5(4) . . . .
C36 C37 C38 Pt1 175.7(2) . . . .
C34 C33 C38 C37 -0.5(4) . . . .
C32 C33 C38 C37 -176.9(2) . . . .
C34 C33 C38 Pt1 -175.6(2) . . . .
C32 C33 C38 Pt1 8.1(3) . . . .
